data_7248072
loop_
_publ_author_name
'Lee, Young Hoon'
'Kusumoto, Sotaro'
'Atoini, Youssef'
'Koide, Yoshihiro'
'Hayami, Shinya'
'Kim, Yang'
'Harrowfield, Jack'
'Thu\'ery, Pierre'

_publ_section_title
;
 Uranyl ion coordination polymers with the dibenzobarrelene-based rac- and
 (R,R)-trans-9,10-dihydro-9,10-ethanoanthracene-11,12-dicarboxylate
 ligands
;
_journal_issue 9
_journal_name_full CrystEngComm
_journal_page_first 1278
_journal_page_last 1291
_journal_paper_doi 10.1039/D3CE01176C
_journal_volume 26
_journal_year 2024
_chemical_formula_sum 'C70 H52 N8 Ni O21 U2'
_chemical_formula_weight 1875.96
_space_group_crystal_system triclinic
_space_group_IT_number 2
_space_group_name_Hall '-P 1'
_space_group_name_H-M_alt 'P -1'
_atom_sites_solution_hydrogens mixed
_audit_update_record
;
2023-08-24 deposited with the CCDC.	2024-02-01 downloaded from the CCDC.
;
_cell_angle_alpha 93.9567(17)
_cell_angle_beta 98.1776(17)
_cell_angle_gamma 94.8470(16)
_cell_formula_units_Z 2
_cell_length_a 8.6348(3)
_cell_length_b 14.3691(5)
_cell_length_c 27.8539(11)
_cell_measurement_reflns_used 9421
_cell_measurement_temperature 100(2)
_cell_measurement_theta_max 32.9401
_cell_measurement_theta_min 2.2236
_cell_volume 3397.1(2)
_computing_cell_refinement 'SAINT V8.40B (Bruker AXS LLC, 2019)'
_computing_data_collection 'Bruker Instrument Service vV6.2.16'
_computing_data_reduction 'SAINT V8.40B (Bruker AXS LLC, 2019)'
_computing_molecular_graphics 'shelXle (C.B. Huebschle, rev 1328)'
_computing_structure_refinement 'SHELXL-2019/1 (Sheldrick, 2019)'
_computing_structure_solution 'XT, VERSION 2018/2'
_diffrn_ambient_temperature 100(2)
_diffrn_detector_area_resol_mean 7.41
_diffrn_detector_type 'Bruker PHOTON III area detector'
_diffrn_measured_fraction_theta_full 0.999
_diffrn_measured_fraction_theta_max 0.999
_diffrn_measurement_device 'Kappa diffractometer'
_diffrn_measurement_device_type 'Bruker D8 Quest'
_diffrn_measurement_method '\f and \w scans'
_diffrn_radiation_monochromator 'multilayer mirror optics'
_diffrn_radiation_type MoK\a
_diffrn_radiation_wavelength 0.71073
_diffrn_reflns_av_R_equivalents 0.0605
_diffrn_reflns_av_unetI/netI 0.0268
_diffrn_reflns_limit_h_max 10
_diffrn_reflns_limit_h_min -10
_diffrn_reflns_limit_k_max 17
_diffrn_reflns_limit_k_min -17
_diffrn_reflns_limit_l_max 33
_diffrn_reflns_limit_l_min -33
_diffrn_reflns_number 137913
_diffrn_reflns_theta_full 25.68
_diffrn_reflns_theta_max 25.68
_diffrn_reflns_theta_min 1.66
_diffrn_source 'microfocus sealed X-ray tube'
_diffrn_source_current 1.4
_diffrn_source_type 'Incoatec I\ms 70 W'
_diffrn_source_voltage 50
_exptl_absorpt_coefficient_mu 5.113
_exptl_absorpt_correction_T_max 0.75
_exptl_absorpt_correction_T_min 0.64
_exptl_absorpt_correction_type multi-scan
_exptl_absorpt_process_details
;
Krause, L., Herbst-Irmer, R., Sheldrick, G. M., Stalke, D. (2015).
"Comparison of silver and molybdenum microfocus X-ray sources for
single-crystal structure determination"
J. Appl. Cryst. 48, 3-10.
doi:10.1107/S1600576714022985
;
_exptl_crystal_colour 'translucent dark orange'
_exptl_crystal_density_diffrn 1.834
_exptl_crystal_density_method 'not measured'
_exptl_crystal_description platelet
_exptl_crystal_F_000 1816
_exptl_crystal_size_max 0.127
_exptl_crystal_size_mid 0.121
_exptl_crystal_size_min 0.063
_refine_diff_density_max 2.072
_refine_diff_density_min -2.324
_refine_ls_extinction_method none
_refine_ls_goodness_of_fit_ref 1.208
_refine_ls_hydrogen_treatment mixed
_refine_ls_matrix_type full
_refine_ls_number_parameters 935
_refine_ls_number_reflns 12911
_refine_ls_number_restraints 7
_refine_ls_restrained_S_all 1.207
_refine_ls_R_factor_all 0.0387
_refine_ls_R_factor_gt 0.0358
_refine_ls_shift/su_max 0.003
_refine_ls_shift/su_mean 0.000
_refine_ls_structure_factor_coef Fsqd
_refine_ls_weighting_details 'w=1/[\s^2^(Fo^2^)+(0.0203P)^2^+22.2443P] where P=(Fo^2^+2Fc^2^)/3'
_refine_ls_weighting_scheme calc
_refine_ls_wR_factor_gt 0.0785
_refine_ls_wR_factor_ref 0.0796
_reflns_number_gt 12122
_reflns_number_total 12911
_reflns_threshold_expression 'I > 2\s(I)'
_cod_data_source_file d3ce01176c2.cif
_cod_data_source_block 4
_cod_depositor_comments
;
The following automatic conversions were performed:

data item '_exptl_absorpt_correction_type' value 'Multi-Scan' was
changed to 'multi-scan' in accordance with the
/home/data/users/saulius/crontab/automatic-downloads/rss-feeds/RSC/lib/dictionaries/cif_core.dic
dictionary named 'cif_core.dic' version 2.4.2 last updated on
2011-04-26.

Automatic conversion script
Id: cif_fix_values 8170 2020-07-09 18:12:32Z antanas 

 Adding full bibliography for 7248070--7248077.cif.
;
_cod_database_code 7248072

loop_
_space_group_symop_operation_xyz
'x, y, z'
'-x, -y, -z'

loop_
_atom_site_type_symbol
_atom_site_label
_atom_site_fract_x
_atom_site_fract_y
_atom_site_fract_z
_atom_site_U_iso_or_equiv
_atom_site_adp_type
_atom_site_calc_flag
_atom_site_refinement_flags_adp
_atom_site_refinement_flags_occupancy
_atom_site_refinement_flags_posn
_atom_site_occupancy
_atom_site_disorder_assembly
_atom_site_disorder_group
U U1 0.63937(2) 0.71910(2) 0.43350(2) 0.01072(5) Uani d . . . 1 . .
U U2 0.90121(2) 0.65598(2) 1.06176(2) 0.00921(5) Uani d . . . 1 . .
Ni Ni1 0.67832(7) 0.55149(4) 0.73515(2) 0.00741(12) Uani d . . . 1 . .
O O1 0.6102(4) 0.6160(3) 0.39320(13) 0.0147(8) Uani d . . . 1 . .
O O2 0.6696(5) 0.8214(3) 0.47387(14) 0.0201(8) Uani d . . . 1 . .
O O3 1.0243(5) 0.5637(3) 1.06554(14) 0.0190(8) Uani d . . . 1 . .
O O4 0.7754(5) 0.7477(3) 1.05625(14) 0.0201(8) Uani d . . . 1 . .
O O5 0.7699(4) 0.6309(3) 0.50026(13) 0.0153(8) Uani d . . . 1 . .
O O6 0.5142(4) 0.6355(3) 0.49396(14) 0.0222(9) Uani d . . . 1 . .
O O7 0.7404(4) 0.5705(3) 0.98852(13) 0.0166(8) Uani d . . . 1 . .
O O8 0.9361(5) 0.6712(3) 0.97826(13) 0.0173(8) Uani d . . . 1 . .
O O9 0.3488(4) 0.7329(3) 0.43005(14) 0.0234(9) Uani d . . . 1 . .
O O10 0.4662(4) 0.7871(3) 0.37194(14) 0.0180(8) Uani d . . . 1 . .
O O11 -0.2047(4) 0.8038(3) 0.37959(14) 0.0184(8) Uani d . . . 1 . .
O O12 -0.0700(4) 0.7275(3) 0.43346(13) 0.0162(8) Uani d . . . 1 . .
O O13 1.1266(5) 0.7644(3) 1.05510(13) 0.0185(8) Uani d . . . 1 . .
O O14 1.0650(4) 0.7556(3) 1.12852(13) 0.0172(8) Uani d . . . 1 . .
O O15 1.5959(4) 0.8727(3) 1.12214(14) 0.0204(8) Uani d . . . 1 . .
O O16 1.5705(5) 0.8838(3) 1.04160(15) 0.0258(9) Uani d . . D 1 . .
H H16 1.666(4) 0.862(5) 1.045(2) 0.031000 Uiso d U . D 1 . .
O O17 0.8492(5) 0.6196(3) 1.14480(13) 0.0212(9) Uani d . . . 1 . .
O O18 0.6848(4) 0.5492(3) 1.08479(13) 0.0189(8) Uani d . . . 1 . .
O O19 0.6743(5) 0.5103(3) 1.15884(14) 0.0215(9) Uani d . . . 1 . .
O O20 0.1708(5) 0.6813(4) 0.50537(17) 0.0336(11) Uani d . . D 1 . .
H H20A 0.257(4) 0.689(6) 0.495(2) 0.050000 Uiso d U . D 1 . .
H H20B 0.102(5) 0.700(5) 0.485(2) 0.050000 Uiso d U . D 1 . .
O O21 0.1096(5) 0.5233(3) 0.55323(14) 0.0225(9) Uani d . . D 1 . .
H H21A 0.128(8) 0.478(2) 0.5350(18) 0.034000 Uiso d U . D 1 . .
H H21B 0.123(8) 0.572(2) 0.5386(19) 0.034000 Uiso d U . D 1 . .
N N1 0.8800(5) 0.4893(3) 0.71880(14) 0.0090(8) Uani d . . . 1 . .
N N2 0.6488(5) 0.5479(3) 0.66264(14) 0.0089(8) Uani d . . . 1 . .
N N3 0.4540(5) 0.5990(3) 0.71995(15) 0.0101(8) Uani d . . . 1 . .
N N4 0.5868(5) 0.4235(3) 0.75558(14) 0.0089(8) Uani d . . . 1 . .
N N5 0.7244(5) 0.5696(3) 0.80731(15) 0.0099(8) Uani d . . . 1 . .
N N6 0.7893(5) 0.6912(3) 0.74604(15) 0.0110(8) Uani d . . . 1 . .
N N7 0.7333(5) 0.5580(3) 1.13080(16) 0.0159(9) Uani d . . . 1 . .
N N8 1.2084(8) 0.6821(5) 0.8771(3) 0.0484(17) Uani d . . . 1 . .
C C1 0.9845(6) 0.4502(3) 0.74933(18) 0.0120(10) Uani d . . . 1 . .
H H1 0.973725 0.452957 0.782854 0.014000 Uiso calc U . R 1 . .
C C2 1.1074(6) 0.4060(4) 0.73433(19) 0.0135(10) Uani d . . . 1 . .
H H2 1.178455 0.377818 0.756874 0.016000 Uiso calc U . R 1 . .
C C3 1.1246(6) 0.4039(4) 0.68519(18) 0.0123(10) Uani d . . . 1 . .
H H3 1.209380 0.375330 0.673872 0.015000 Uiso calc U . R 1 . .
C C4 1.0169(6) 0.4440(4) 0.65308(18) 0.0120(10) Uani d . . . 1 . .
H H4 1.027156 0.443474 0.619551 0.014000 Uiso calc U . R 1 . .
C C5 0.8943(6) 0.4847(3) 0.67054(18) 0.0102(10) Uani d . . . 1 . .
C C6 0.7691(6) 0.5264(3) 0.63931(18) 0.0110(10) Uani d . . . 1 . .
C C7 0.7723(6) 0.5454(4) 0.59129(19) 0.0134(10) Uani d . . . 1 . .
H H7 0.858333 0.531704 0.575062 0.016000 Uiso calc U . R 1 . .
C C8 0.6438(6) 0.5853(4) 0.56794(18) 0.0122(10) Uani d . . . 1 . .
C C9 0.5170(6) 0.6039(3) 0.59139(18) 0.0116(10) Uani d . . . 1 . .
H H9 0.426845 0.627664 0.574700 0.014000 Uiso calc U . R 1 . .
C C10 0.5263(6) 0.5864(3) 0.64016(17) 0.0096(10) Uani d . . . 1 . .
C C11 0.4106(6) 0.6118(3) 0.67227(18) 0.0108(10) Uani d . . . 1 . .
C C12 0.2693(6) 0.6451(4) 0.65540(19) 0.0156(11) Uani d . . . 1 . .
H H12 0.241355 0.654096 0.621915 0.019000 Uiso calc U . R 1 . .
C C13 0.1695(6) 0.6652(4) 0.6886(2) 0.0191(12) Uani d . . . 1 . .
H H13 0.071780 0.688492 0.677987 0.023000 Uiso calc U . R 1 . .
C C14 0.2110(6) 0.6515(4) 0.7368(2) 0.0164(11) Uani d . . . 1 . .
H H14 0.142561 0.664476 0.759712 0.020000 Uiso calc U . R 1 . .
C C15 0.3550(6) 0.6184(3) 0.75128(19) 0.0142(11) Uani d . . . 1 . .
H H15 0.384423 0.609075 0.784665 0.017000 Uiso calc U . R 1 . .
C C16 0.6425(6) 0.6171(4) 0.51734(18) 0.0149(11) Uani d . . . 1 . .
C C17 0.5206(6) 0.3497(3) 0.72511(18) 0.0113(10) Uani d . . . 1 . .
H H17 0.512147 0.354627 0.691017 0.014000 Uiso calc U . R 1 . .
C C18 0.4646(6) 0.2670(4) 0.74179(19) 0.0135(10) Uani d . . . 1 . .
H H18 0.417058 0.216092 0.719504 0.016000 Uiso calc U . R 1 . .
C C19 0.4788(6) 0.2592(4) 0.79141(19) 0.0134(10) Uani d . . . 1 . .
H H19 0.440600 0.203016 0.803696 0.016000 Uiso calc U . R 1 . .
C C20 0.5501(6) 0.3352(4) 0.82321(18) 0.0126(10) Uani d . . . 1 . .
H H20 0.562951 0.331067 0.857419 0.015000 Uiso calc U . R 1 . .
C C21 0.6012(6) 0.4159(3) 0.80413(17) 0.0096(10) Uani d . . . 1 . .
C C22 0.6759(6) 0.5025(3) 0.83405(18) 0.0094(10) Uani d . . . 1 . .
C C23 0.6983(6) 0.5150(4) 0.88459(17) 0.0115(10) Uani d . . . 1 . .
H H23 0.658831 0.468346 0.903459 0.014000 Uiso calc U . R 1 . .
C C24 0.7804(6) 0.5980(4) 0.90662(18) 0.0126(10) Uani d . . . 1 . .
C C25 0.8338(6) 0.6667(4) 0.87864(18) 0.0138(10) Uani d . . . 1 . .
H H25 0.891619 0.723036 0.893530 0.017000 Uiso calc U . R 1 . .
C C26 0.8006(6) 0.6510(3) 0.82834(18) 0.0105(10) Uani d . . . 1 . .
C C27 0.8444(6) 0.7179(3) 0.79352(18) 0.0106(10) Uani d . . . 1 . .
C C28 0.9349(6) 0.8023(3) 0.80767(19) 0.0127(10) Uani d . . . 1 . .
H H28 0.974816 0.819278 0.840981 0.015000 Uiso calc U . R 1 . .
C C29 0.9661(6) 0.8618(4) 0.77202(19) 0.0161(11) Uani d . . . 1 . .
H H29 1.028297 0.919898 0.780752 0.019000 Uiso calc U . R 1 . .
C C30 0.9058(6) 0.8357(4) 0.7239(2) 0.0159(11) Uani d . . . 1 . .
H H30 0.924127 0.875650 0.699086 0.019000 Uiso calc U . R 1 . .
C C31 0.8189(6) 0.7505(4) 0.71275(19) 0.0123(10) Uani d . . . 1 . .
H H31 0.777511 0.732627 0.679632 0.015000 Uiso calc U . R 1 . .
C C32 0.8198(6) 0.6132(4) 0.96078(18) 0.0136(10) Uani d . . . 1 . .
C C33 0.1857(6) 0.7964(4) 0.36381(18) 0.0124(10) Uani d . . . 1 . .
H H33 0.125761 0.736767 0.348231 0.015000 Uiso calc U . R 1 . .
C C34 0.0768(6) 0.8473(4) 0.39599(18) 0.0121(10) Uani d . . . 1 . .
H H34 0.139274 0.862856 0.429074 0.015000 Uiso calc U . R 1 . .
C C35 0.3417(6) 0.7720(4) 0.39069(19) 0.0143(11) Uani d . . . 1 . .
C C36 -0.0733(6) 0.7887(4) 0.40271(18) 0.0125(10) Uani d . . . 1 . .
C C37 0.2207(6) 0.8592(4) 0.32253(19) 0.0135(10) Uani d . . . 1 . .
H H37 0.291170 0.830165 0.301420 0.016000 Uiso calc U . R 1 . .
C C38 0.0399(6) 0.9427(4) 0.37470(18) 0.0134(10) Uani d . . . 1 . .
H H38 -0.030108 0.977206 0.393787 0.016000 Uiso calc U . R 1 . .
C C39 0.0651(6) 0.8757(3) 0.29370(18) 0.0115(10) Uani d . . . 1 . .
C C40 0.0145(6) 0.8496(4) 0.24500(18) 0.0135(10) Uani d . . . 1 . .
H H40 0.076513 0.813376 0.226802 0.016000 Uiso calc U . R 1 . .
C C41 -0.1279(6) 0.8765(4) 0.22253(19) 0.0155(11) Uani d . . . 1 . .
H H41 -0.163315 0.858459 0.189057 0.019000 Uiso calc U . R 1 . .
C C42 -0.2176(6) 0.9298(4) 0.2493(2) 0.0165(11) Uani d . . . 1 . .
H H42 -0.311723 0.950913 0.233612 0.020000 Uiso calc U . R 1 . .
C C43 -0.1704(6) 0.9528(4) 0.2993(2) 0.0167(11) Uani d . . . 1 . .
H H43 -0.233215 0.987877 0.317708 0.020000 Uiso calc U . R 1 . .
C C44 -0.0309(6) 0.9235(3) 0.32133(18) 0.0112(10) Uani d . . . 1 . .
C C45 0.2941(6) 0.9535(4) 0.34730(19) 0.0159(11) Uani d . . . 1 . .
C C46 0.1976(6) 0.9977(4) 0.37574(19) 0.0160(11) Uani d . . . 1 . .
C C47 0.2482(8) 1.0845(4) 0.4014(2) 0.0251(13) Uani d . . . 1 . .
H H47 0.182878 1.114441 0.421115 0.030000 Uiso calc U . R 1 . .
C C48 0.3962(9) 1.1259(5) 0.3973(2) 0.0349(16) Uani d . . . 1 . .
H H48 0.431930 1.185330 0.414040 0.042000 Uiso calc U . R 1 . .
C C49 0.4933(8) 1.0818(5) 0.3690(2) 0.0326(16) Uani d . . . 1 . .
H H49 0.594168 1.111309 0.366478 0.039000 Uiso calc U . R 1 . .
C C50 0.4434(7) 0.9951(4) 0.3445(2) 0.0245(13) Uani d . . . 1 . .
H H50 0.510752 0.964203 0.325819 0.029000 Uiso calc U . R 1 . .
C C51 1.2667(6) 0.8753(3) 1.11940(17) 0.0111(10) Uani d . . . 1 . .
H H51 1.347379 0.850882 1.143504 0.013000 Uiso calc U . R 1 . .
C C52 1.3530(6) 0.9174(3) 1.07991(18) 0.0124(10) Uani d . . . 1 . .
H H52 1.295288 0.893175 1.047153 0.015000 Uiso calc U . R 1 . .
C C53 1.1463(6) 0.7947(3) 1.09982(18) 0.0119(10) Uani d . . . 1 . .
C C54 1.5177(7) 0.8886(4) 1.08452(19) 0.0163(11) Uani d . . . 1 . .
C C55 1.1918(6) 0.9545(3) 1.14698(18) 0.0120(10) Uani d . . . 1 . .
H H55 1.128293 0.929368 1.171389 0.014000 Uiso calc U . R 1 . .
C C56 1.3543(6) 1.0274(3) 1.08522(19) 0.0129(10) Uani d . . . 1 . .
H H56 1.415673 1.058202 1.061816 0.015000 Uiso calc U . R 1 . .
C C57 1.0942(6) 1.0042(3) 1.10906(18) 0.0118(10) Uani d . . . 1 . .
C C58 1.1821(6) 1.0460(3) 1.07670(18) 0.0126(10) Uani d . . . 1 . .
C C59 1.1129(7) 1.1004(4) 1.04213(19) 0.0164(11) Uani d . . . 1 . .
H H59 1.173449 1.130245 1.020613 0.020000 Uiso calc U . R 1 . .
C C60 0.9528(7) 1.1107(4) 1.0394(2) 0.0188(12) Uani d . . . 1 . .
H H60 0.904405 1.149226 1.016445 0.023000 Uiso calc U . R 1 . .
C C61 0.8641(6) 1.0654(4) 1.0698(2) 0.0174(11) Uani d . . . 1 . .
H H61 0.754494 1.071374 1.066889 0.021000 Uiso calc U . R 1 . .
C C62 0.9337(6) 1.0112(4) 1.10454(19) 0.0136(10) Uani d . . . 1 . .
H H62 0.871999 0.979120 1.125034 0.016000 Uiso calc U . R 1 . .
C C63 1.3308(6) 1.0225(4) 1.17082(19) 0.0130(10) Uani d . . . 1 . .
C C64 1.4179(6) 1.0607(4) 1.1374(2) 0.0151(11) Uani d . . . 1 . .
C C65 1.5492(7) 1.1227(4) 1.1530(2) 0.0225(13) Uani d . . . 1 . .
H H65 1.608727 1.148570 1.130068 0.027000 Uiso calc U . R 1 . .
C C66 1.5931(7) 1.1470(4) 1.2023(2) 0.0249(13) Uani d . . . 1 . .
H H66 1.683168 1.189902 1.213156 0.030000 Uiso calc U . R 1 . .
C C67 1.5065(7) 1.1090(4) 1.2363(2) 0.0243(13) Uani d . . . 1 . .
H H67 1.537156 1.126291 1.270034 0.029000 Uiso calc U . R 1 . .
C C68 1.3745(6) 1.0455(4) 1.2202(2) 0.0181(11) Uani d . . . 1 . .
H H68 1.315596 1.018480 1.242915 0.022000 Uiso calc U . R 1 . .
C C69 1.2599(9) 0.6731(5) 0.9171(3) 0.0395(17) Uani d . . . 1 . .
C C70 1.3248(10) 0.6595(6) 0.9671(3) 0.050(2) Uani d . . . 1 . .
H H70A 1.244079 0.626614 0.982845 0.074000 Uiso calc U . R 1 . .
H H70B 1.359344 0.720560 0.985019 0.074000 Uiso calc U . R 1 . .
H H70C 1.414696 0.622136 0.967149 0.074000 Uiso calc U . R 1 . .

loop_
_atom_site_aniso_label
_atom_site_aniso_U_11
_atom_site_aniso_U_22
_atom_site_aniso_U_33
_atom_site_aniso_U_12
_atom_site_aniso_U_13
_atom_site_aniso_U_23
U1 0.01312(10) 0.01464(10) 0.00530(9) 0.00486(7) 0.00204(7) 0.00135(7)
U2 0.01205(10) 0.01044(9) 0.00456(9) 0.00005(7) 0.00061(7) -0.00090(7)
Ni1 0.0099(3) 0.0090(3) 0.0035(3) 0.0005(2) 0.0022(2) -0.0001(2)
O1 0.0159(19) 0.0155(18) 0.0120(18) 0.0012(15) 0.0003(14) 0.0002(14)
O2 0.021(2) 0.021(2) 0.017(2) 0.0090(16) 0.0013(16) -0.0084(16)
O3 0.021(2) 0.0164(19) 0.019(2) 0.0048(16) 0.0013(16) 0.0005(16)
O4 0.024(2) 0.018(2) 0.018(2) 0.0103(16) 0.0005(16) -0.0014(16)
O5 0.0149(19) 0.024(2) 0.0098(18) 0.0077(15) 0.0058(15) 0.0051(15)
O6 0.0144(19) 0.041(2) 0.015(2) 0.0102(17) 0.0063(16) 0.0162(18)
O7 0.023(2) 0.0181(19) 0.0088(18) -0.0042(16) 0.0081(15) -0.0003(15)
O8 0.025(2) 0.0192(19) 0.0057(17) -0.0081(16) 0.0016(15) -0.0023(14)
O9 0.0142(19) 0.042(3) 0.018(2) 0.0120(18) 0.0031(16) 0.0164(18)
O10 0.0166(19) 0.022(2) 0.017(2) 0.0065(16) 0.0032(16) 0.0077(16)
O11 0.0148(19) 0.024(2) 0.018(2) 0.0034(16) 0.0043(16) 0.0103(16)
O12 0.0175(19) 0.021(2) 0.0122(18) 0.0059(15) 0.0054(15) 0.0069(15)
O13 0.027(2) 0.0183(19) 0.0077(18) -0.0063(16) 0.0015(15) -0.0041(15)
O14 0.023(2) 0.020(2) 0.0060(17) -0.0103(16) 0.0012(15) -0.0039(14)
O15 0.017(2) 0.032(2) 0.0124(19) 0.0060(17) 0.0017(16) 0.0015(16)
O16 0.022(2) 0.043(3) 0.018(2) 0.0168(19) 0.0097(17) 0.0059(18)
O17 0.025(2) 0.028(2) 0.0082(18) -0.0106(17) 0.0007(16) -0.0013(16)
O18 0.0172(19) 0.029(2) 0.0080(18) -0.0067(16) 0.0010(15) -0.0007(15)
O19 0.022(2) 0.026(2) 0.019(2) -0.0026(17) 0.0098(17) 0.0086(17)
O20 0.024(2) 0.051(3) 0.030(3) 0.005(2) 0.009(2) 0.021(2)
O21 0.030(2) 0.025(2) 0.016(2) 0.0095(19) 0.0110(17) 0.0033(17)
N1 0.011(2) 0.010(2) 0.006(2) 0.0034(16) 0.0018(16) 0.0002(16)
N2 0.012(2) 0.008(2) 0.007(2) -0.0001(16) 0.0037(16) 0.0011(16)
N3 0.012(2) 0.0074(19) 0.011(2) 0.0010(16) 0.0030(17) 0.0004(16)
N4 0.008(2) 0.013(2) 0.0056(19) -0.0003(16) 0.0015(16) 0.0007(16)
N5 0.010(2) 0.012(2) 0.008(2) 0.0032(16) -0.0006(16) -0.0008(16)
N6 0.011(2) 0.012(2) 0.011(2) 0.0017(16) 0.0053(17) 0.0001(16)
N7 0.017(2) 0.019(2) 0.011(2) -0.0032(18) 0.0035(18) 0.0003(18)
N8 0.040(4) 0.040(4) 0.072(5) 0.008(3) 0.021(4) 0.016(4)
C1 0.014(3) 0.013(2) 0.008(2) -0.001(2) 0.0008(19) -0.0005(19)
C2 0.012(2) 0.015(3) 0.012(3) 0.003(2) -0.002(2) 0.001(2)
C3 0.010(2) 0.015(3) 0.012(3) 0.0039(19) 0.0008(19) -0.002(2)
C4 0.011(2) 0.016(3) 0.009(2) 0.002(2) 0.0027(19) 0.0007(19)
C5 0.010(2) 0.011(2) 0.009(2) -0.0015(19) 0.0000(19) 0.0017(19)
C6 0.015(3) 0.010(2) 0.009(2) 0.0023(19) 0.0035(19) -0.0018(19)
C7 0.015(3) 0.016(3) 0.012(3) 0.007(2) 0.006(2) 0.002(2)
C8 0.014(3) 0.017(3) 0.006(2) 0.003(2) 0.0028(19) 0.0009(19)
C9 0.011(2) 0.013(2) 0.011(2) 0.0034(19) 0.0021(19) 0.0023(19)
C10 0.012(2) 0.009(2) 0.008(2) 0.0000(19) 0.0011(19) -0.0026(18)
C11 0.010(2) 0.009(2) 0.013(2) -0.0026(19) 0.0042(19) -0.0021(19)
C12 0.013(3) 0.021(3) 0.013(3) 0.003(2) 0.001(2) -0.002(2)
C13 0.008(2) 0.026(3) 0.022(3) 0.005(2) 0.002(2) -0.007(2)
C14 0.017(3) 0.014(3) 0.019(3) 0.001(2) 0.011(2) -0.008(2)
C15 0.021(3) 0.012(2) 0.012(2) 0.000(2) 0.008(2) -0.002(2)
C16 0.016(3) 0.021(3) 0.009(2) 0.005(2) 0.004(2) 0.005(2)
C17 0.015(3) 0.013(2) 0.004(2) 0.002(2) -0.0020(19) -0.0034(19)
C18 0.010(2) 0.013(2) 0.015(3) -0.0013(19) -0.002(2) -0.003(2)
C19 0.016(3) 0.011(2) 0.012(3) -0.003(2) 0.001(2) 0.001(2)
C20 0.017(3) 0.014(3) 0.006(2) 0.001(2) 0.0001(19) 0.0003(19)
C21 0.010(2) 0.013(2) 0.005(2) 0.0005(19) 0.0003(18) -0.0004(19)
C22 0.010(2) 0.009(2) 0.009(2) 0.0037(19) 0.0001(19) 0.0011(19)
C23 0.014(3) 0.014(2) 0.005(2) 0.000(2) -0.0001(19) 0.0001(19)
C24 0.012(2) 0.018(3) 0.008(2) 0.000(2) 0.0007(19) -0.001(2)
C25 0.015(3) 0.014(3) 0.011(2) -0.003(2) 0.002(2) -0.005(2)
C26 0.009(2) 0.012(2) 0.011(2) 0.0009(19) 0.0026(19) -0.0018(19)
C27 0.014(2) 0.011(2) 0.009(2) 0.0031(19) 0.0070(19) -0.0001(19)
C28 0.014(3) 0.011(2) 0.013(3) 0.001(2) 0.004(2) -0.002(2)
C29 0.022(3) 0.011(2) 0.017(3) 0.001(2) 0.006(2) 0.000(2)
C30 0.019(3) 0.012(3) 0.018(3) 0.001(2) 0.008(2) 0.003(2)
C31 0.011(2) 0.016(3) 0.012(2) 0.004(2) 0.0051(19) 0.003(2)
C32 0.018(3) 0.014(3) 0.008(2) 0.002(2) 0.000(2) -0.0007(19)
C33 0.010(2) 0.016(3) 0.011(2) 0.005(2) 0.000(2) 0.001(2)
C34 0.014(3) 0.016(3) 0.007(2) 0.005(2) -0.0004(19) 0.0007(19)
C35 0.014(3) 0.015(3) 0.015(3) 0.005(2) 0.001(2) 0.003(2)
C36 0.015(3) 0.015(3) 0.008(2) 0.003(2) 0.004(2) -0.0025(19)
C37 0.011(2) 0.018(3) 0.012(3) 0.002(2) 0.002(2) 0.001(2)
C38 0.019(3) 0.012(2) 0.011(2) 0.004(2) 0.002(2) 0.0003(19)
C39 0.011(2) 0.013(2) 0.012(2) 0.0008(19) 0.004(2) 0.008(2)
C40 0.015(3) 0.016(3) 0.009(2) -0.002(2) 0.003(2) 0.003(2)
C41 0.015(3) 0.017(3) 0.013(3) -0.008(2) -0.003(2) 0.006(2)
C42 0.010(2) 0.018(3) 0.021(3) 0.000(2) -0.003(2) 0.011(2)
C43 0.014(3) 0.012(2) 0.025(3) 0.000(2) 0.005(2) 0.003(2)
C44 0.011(2) 0.010(2) 0.012(2) -0.0037(19) 0.0010(19) 0.0007(19)
C45 0.016(3) 0.019(3) 0.012(3) 0.001(2) -0.003(2) 0.008(2)
C46 0.019(3) 0.016(3) 0.012(3) 0.001(2) -0.001(2) 0.005(2)
C47 0.035(3) 0.021(3) 0.017(3) -0.004(3) -0.003(3) 0.003(2)
C48 0.046(4) 0.024(3) 0.027(3) -0.015(3) -0.008(3) 0.001(3)
C49 0.024(3) 0.038(4) 0.031(4) -0.015(3) -0.006(3) 0.010(3)
C50 0.018(3) 0.032(3) 0.021(3) -0.004(2) -0.002(2) 0.012(3)
C51 0.017(3) 0.008(2) 0.006(2) -0.001(2) -0.0040(19) -0.0008(18)
C52 0.013(3) 0.013(2) 0.011(2) 0.000(2) 0.001(2) -0.0019(19)
C53 0.013(2) 0.010(2) 0.011(2) -0.002(2) -0.002(2) 0.0024(19)
C54 0.024(3) 0.013(3) 0.012(3) -0.001(2) 0.005(2) 0.001(2)
C55 0.015(3) 0.011(2) 0.009(2) 0.000(2) 0.003(2) -0.0008(19)
C56 0.014(3) 0.011(2) 0.014(3) 0.000(2) 0.004(2) 0.002(2)
C57 0.015(3) 0.010(2) 0.010(2) 0.0002(19) 0.002(2) -0.0019(19)
C58 0.013(3) 0.012(2) 0.012(3) 0.0009(19) 0.001(2) -0.0038(19)
C59 0.023(3) 0.014(3) 0.012(3) 0.001(2) 0.004(2) 0.001(2)
C60 0.027(3) 0.017(3) 0.012(3) 0.007(2) -0.002(2) -0.001(2)
C61 0.013(3) 0.018(3) 0.019(3) 0.002(2) -0.003(2) -0.005(2)
C62 0.014(3) 0.012(2) 0.015(3) -0.002(2) 0.006(2) 0.000(2)
C63 0.012(2) 0.012(2) 0.014(3) 0.005(2) 0.000(2) -0.003(2)
C64 0.013(3) 0.011(2) 0.020(3) 0.003(2) 0.001(2) -0.003(2)
C65 0.018(3) 0.015(3) 0.036(3) 0.001(2) 0.010(3) -0.003(2)
C66 0.012(3) 0.023(3) 0.035(4) -0.002(2) -0.004(2) -0.016(3)
C67 0.020(3) 0.025(3) 0.023(3) 0.008(2) -0.008(2) -0.014(2)
C68 0.015(3) 0.021(3) 0.017(3) 0.007(2) 0.002(2) -0.005(2)
C69 0.033(4) 0.027(4) 0.061(5) 0.003(3) 0.016(4) -0.001(3)
C70 0.043(5) 0.041(4) 0.064(6) 0.004(4) 0.016(4) -0.017(4)

loop_
_atom_type_symbol
_atom_type_description
_atom_type_scat_dispersion_real
_atom_type_scat_dispersion_imag
_atom_type_scat_source
C C 0.0033 0.0016 'International Tables Vol C Tables 4.2.6.8 and 6.1.1.4'
H H 0.0000 0.0000 'International Tables Vol C Tables 4.2.6.8 and 6.1.1.4'
N N 0.0061 0.0033 'International Tables Vol C Tables 4.2.6.8 and 6.1.1.4'
Ni Ni 0.3393 1.1124 'International Tables Vol C Tables 4.2.6.8 and 6.1.1.4'
O O 0.0106 0.0060 'International Tables Vol C Tables 4.2.6.8 and 6.1.1.4'
U U -9.6767 9.6646 'International Tables Vol C Tables 4.2.6.8 and 6.1.1.4'

loop_
_geom_angle_atom_site_label_1
_geom_angle_atom_site_label_2
_geom_angle_atom_site_label_3
_geom_angle_site_symmetry_1
_geom_angle_site_symmetry_3
_geom_angle
_geom_angle_publ_flag
O2 U1 O1 . . 179.57(18) ?
O2 U1 O10 . . 94.24(16) ?
O1 U1 O10 . . 86.18(15) ?
O2 U1 O6 . . 89.49(17) ?
O1 U1 O6 . . 90.43(16) ?
O10 U1 O6 . . 116.65(13) ?
O2 U1 O11 . 1_655 87.94(16) ?
O1 U1 O11 . 1_655 92.10(15) ?
O10 U1 O11 . 1_655 70.00(12) ?
O6 U1 O11 . 1_655 173.05(13) ?
O2 U1 O12 . 1_655 88.61(15) ?
O1 U1 O12 . 1_655 91.08(15) ?
O10 U1 O12 . 1_655 121.80(12) ?
O6 U1 O12 . 1_655 121.50(12) ?
O11 U1 O12 1_655 1_655 51.99(12) ?
O2 U1 O5 . . 89.08(15) ?
O1 U1 O5 . . 90.53(14) ?
O10 U1 O5 . . 168.70(12) ?
O6 U1 O5 . . 52.50(12) ?
O11 U1 O5 1_655 . 120.98(12) ?
O12 U1 O5 1_655 . 69.02(11) ?
O2 U1 O9 . . 86.98(16) ?
O1 U1 O9 . . 93.36(16) ?
O10 U1 O9 . . 52.30(12) ?
O6 U1 O9 . . 64.86(12) ?
O11 U1 O9 1_655 . 121.41(12) ?
O12 U1 O9 1_655 . 172.25(13) ?
O5 U1 O9 . . 117.25(12) ?
O3 U2 O4 . . 178.42(17) ?
O3 U2 O8 . . 90.92(16) ?
O4 U2 O8 . . 87.78(16) ?
O3 U2 O13 . . 89.56(16) ?
O4 U2 O13 . . 90.78(17) ?
O8 U2 O13 . . 68.02(12) ?
O3 U2 O14 . . 94.11(16) ?
O4 U2 O14 . . 87.33(16) ?
O8 U2 O14 . . 121.08(12) ?
O13 U2 O14 . . 53.39(12) ?
O3 U2 O7 . . 89.42(16) ?
O4 U2 O7 . . 89.08(16) ?
O8 U2 O7 . . 53.26(12) ?
O13 U2 O7 . . 121.24(12) ?
O14 U2 O7 . . 173.47(12) ?
O3 U2 O17 . . 85.76(16) ?
O4 U2 O17 . . 95.44(16) ?
O8 U2 O17 . . 172.71(12) ?
O13 U2 O17 . . 118.37(12) ?
O14 U2 O17 . . 65.72(12) ?
O7 U2 O17 . . 120.12(12) ?
O3 U2 O18 . . 89.41(16) ?
O4 U2 O18 . . 90.53(17) ?
O8 U2 O18 . . 122.29(12) ?
O13 U2 O18 . . 169.66(12) ?
O14 U2 O18 . . 116.44(12) ?
O7 U2 O18 . . 69.04(12) ?
O17 U2 O18 . . 51.29(12) ?
N5 Ni1 N2 . . 172.95(17) ?
N5 Ni1 N4 . . 77.93(16) ?
N2 Ni1 N4 . . 109.01(16) ?
N5 Ni1 N3 . . 102.89(16) ?
N2 Ni1 N3 . . 78.45(16) ?
N4 Ni1 N3 . . 92.50(16) ?
N5 Ni1 N1 . . 101.03(16) ?
N2 Ni1 N1 . . 78.13(16) ?
N4 Ni1 N1 . . 89.95(16) ?
N3 Ni1 N1 . . 155.94(16) ?
N5 Ni1 N6 . . 78.41(16) ?
N2 Ni1 N6 . . 94.66(16) ?
N4 Ni1 N6 . . 156.33(16) ?
N3 Ni1 N6 . . 91.99(16) ?
N1 Ni1 N6 . . 95.31(16) ?
C16 O5 U1 . . 91.4(3) ?
C16 O6 U1 . . 94.2(3) ?
C32 O7 U2 . . 91.5(3) ?
C32 O8 U2 . . 94.7(3) ?
C35 O9 U1 . . 92.1(3) ?
C35 O10 U1 . . 96.5(3) ?
C36 O11 U1 . 1_455 94.5(3) ?
C36 O12 U1 . 1_455 93.0(3) ?
C53 O13 U2 . . 94.0(3) ?
C53 O14 U2 . . 92.6(3) ?
C54 O16 H16 . . 110.(4) ?
N7 O17 U2 . . 96.5(3) ?
N7 O18 U2 . . 96.3(3) ?
H20A O20 H20B . . 107.4(18) ?
H21A O21 H21B . . 107.1(17) ?
C1 N1 C5 . . 118.7(4) ?
C1 N1 Ni1 . . 127.5(3) ?
C5 N1 Ni1 . . 113.7(3) ?
C10 N2 C6 . . 121.3(4) ?
C10 N2 Ni1 . . 118.3(3) ?
C6 N2 Ni1 . . 118.7(3) ?
C15 N3 C11 . . 118.5(4) ?
C15 N3 Ni1 . . 127.9(4) ?
C11 N3 Ni1 . . 113.6(3) ?
C17 N4 C21 . . 118.9(4) ?
C17 N4 Ni1 . . 125.9(3) ?
C21 N4 Ni1 . . 115.2(3) ?
C22 N5 C26 . . 121.2(4) ?
C22 N5 Ni1 . . 119.8(3) ?
C26 N5 Ni1 . . 119.0(3) ?
C31 N6 C27 . . 118.3(4) ?
C31 N6 Ni1 . . 128.8(4) ?
C27 N6 Ni1 . . 112.8(3) ?
O19 N7 O17 . . 122.4(4) ?
O19 N7 O18 . . 122.3(4) ?
O17 N7 O18 . . 115.3(4) ?
N1 C1 C2 . . 122.9(5) ?
N1 C1 H1 . . 118.500000 ?
C2 C1 H1 . . 118.500000 ?
C1 C2 C3 . . 118.3(5) ?
C1 C2 H2 . . 120.900000 ?
C3 C2 H2 . . 120.900000 ?
C4 C3 C2 . . 119.4(5) ?
C4 C3 H3 . . 120.300000 ?
C2 C3 H3 . . 120.300000 ?
C5 C4 C3 . . 119.0(5) ?
C5 C4 H4 . . 120.500000 ?
C3 C4 H4 . . 120.500000 ?
N1 C5 C4 . . 121.6(5) ?
N1 C5 C6 . . 114.7(4) ?
C4 C5 C6 . . 123.7(4) ?
N2 C6 C7 . . 121.4(5) ?
N2 C6 C5 . . 113.2(4) ?
C7 C6 C5 . . 125.4(5) ?
C6 C7 C8 . . 117.0(5) ?
C6 C7 H7 . . 121.500000 ?
C8 C7 H7 . . 121.500000 ?
C9 C8 C7 . . 121.5(5) ?
C9 C8 C16 . . 117.2(5) ?
C7 C8 C16 . . 121.2(5) ?
C8 C9 C10 . . 117.7(5) ?
C8 C9 H9 . . 121.100000 ?
C10 C9 H9 . . 121.100000 ?
N2 C10 C9 . . 120.9(4) ?
N2 C10 C11 . . 114.0(4) ?
C9 C10 C11 . . 125.0(5) ?
N3 C11 C12 . . 122.2(5) ?
N3 C11 C10 . . 114.6(4) ?
C12 C11 C10 . . 123.2(5) ?
C11 C12 C13 . . 118.1(5) ?
C11 C12 H12 . . 120.900000 ?
C13 C12 H12 . . 120.900000 ?
C14 C13 C12 . . 120.3(5) ?
C14 C13 H13 . . 119.900000 ?
C12 C13 H13 . . 119.900000 ?
C13 C14 C15 . . 118.6(5) ?
C13 C14 H14 . . 120.700000 ?
C15 C14 H14 . . 120.700000 ?
N3 C15 C14 . . 122.3(5) ?
N3 C15 H15 . . 118.800000 ?
C14 C15 H15 . . 118.800000 ?
O6 C16 O5 . . 120.8(5) ?
O6 C16 C8 . . 118.8(5) ?
O5 C16 C8 . . 120.2(5) ?
N4 C17 C18 . . 122.1(5) ?
N4 C17 H17 . . 119.000000 ?
C18 C17 H17 . . 119.000000 ?
C17 C18 C19 . . 119.1(5) ?
C17 C18 H18 . . 120.500000 ?
C19 C18 H18 . . 120.500000 ?
C18 C19 C20 . . 119.0(5) ?
C18 C19 H19 . . 120.500000 ?
C20 C19 H19 . . 120.500000 ?
C21 C20 C19 . . 118.8(5) ?
C21 C20 H20 . . 120.600000 ?
C19 C20 H20 . . 120.600000 ?
N4 C21 C20 . . 122.0(4) ?
N4 C21 C22 . . 113.8(4) ?
C20 C21 C22 . . 124.1(4) ?
N5 C22 C23 . . 121.3(4) ?
N5 C22 C21 . . 113.1(4) ?
C23 C22 C21 . . 125.6(4) ?
C24 C23 C22 . . 117.8(5) ?
C24 C23 H23 . . 121.100000 ?
C22 C23 H23 . . 121.100000 ?
C25 C24 C23 . . 120.6(5) ?
C25 C24 C32 . . 118.5(5) ?
C23 C24 C32 . . 120.8(5) ?
C26 C25 C24 . . 118.3(5) ?
C26 C25 H25 . . 120.900000 ?
C24 C25 H25 . . 120.900000 ?
N5 C26 C25 . . 120.8(5) ?
N5 C26 C27 . . 114.1(4) ?
C25 C26 C27 . . 125.1(5) ?
N6 C27 C28 . . 121.7(5) ?
N6 C27 C26 . . 115.2(4) ?
C28 C27 C26 . . 123.1(5) ?
C27 C28 C29 . . 118.7(5) ?
C27 C28 H28 . . 120.700000 ?
C29 C28 H28 . . 120.700000 ?
C30 C29 C28 . . 119.4(5) ?
C30 C29 H29 . . 120.300000 ?
C28 C29 H29 . . 120.300000 ?
C31 C30 C29 . . 118.4(5) ?
C31 C30 H30 . . 120.800000 ?
C29 C30 H30 . . 120.800000 ?
N6 C31 C30 . . 123.5(5) ?
N6 C31 H31 . . 118.200000 ?
C30 C31 H31 . . 118.200000 ?
O7 C32 O8 . . 120.5(5) ?
O7 C32 C24 . . 121.7(5) ?
O8 C32 C24 . . 117.8(5) ?
C35 C33 C37 . . 108.4(4) ?
C35 C33 C34 . . 115.9(4) ?
C37 C33 C34 . . 108.9(4) ?
C35 C33 H33 . . 107.800000 ?
C37 C33 H33 . . 107.800000 ?
C34 C33 H33 . . 107.800000 ?
C36 C34 C38 . . 111.5(4) ?
C36 C34 C33 . . 115.0(4) ?
C38 C34 C33 . . 109.0(4) ?
C36 C34 H34 . . 107.000000 ?
C38 C34 H34 . . 107.000000 ?
C33 C34 H34 . . 107.000000 ?
O9 C35 O10 . . 119.1(5) ?
O9 C35 C33 . . 121.4(5) ?
O10 C35 C33 . . 119.4(5) ?
O11 C36 O12 . . 118.7(5) ?
O11 C36 C34 . . 120.5(4) ?
O12 C36 C34 . . 120.7(5) ?
C39 C37 C45 . . 107.0(4) ?
C39 C37 C33 . . 107.6(4) ?
C45 C37 C33 . . 106.6(4) ?
C39 C37 H37 . . 111.800000 ?
C45 C37 H37 . . 111.800000 ?
C33 C37 H37 . . 111.800000 ?
C46 C38 C44 . . 106.3(4) ?
C46 C38 C34 . . 105.7(4) ?
C44 C38 C34 . . 108.9(4) ?
C46 C38 H38 . . 111.900000 ?
C44 C38 H38 . . 111.900000 ?
C34 C38 H38 . . 111.900000 ?
C40 C39 C44 . . 120.1(5) ?
C40 C39 C37 . . 126.7(5) ?
C44 C39 C37 . . 113.2(4) ?
C39 C40 C41 . . 119.9(5) ?
C39 C40 H40 . . 120.100000 ?
C41 C40 H40 . . 120.100000 ?
C42 C41 C40 . . 119.7(5) ?
C42 C41 H41 . . 120.100000 ?
C40 C41 H41 . . 120.100000 ?
C41 C42 C43 . . 120.6(5) ?
C41 C42 H42 . . 119.700000 ?
C43 C42 H42 . . 119.700000 ?
C44 C43 C42 . . 119.0(5) ?
C44 C43 H43 . . 120.500000 ?
C42 C43 H43 . . 120.500000 ?
C43 C44 C39 . . 120.4(5) ?
C43 C44 C38 . . 126.4(5) ?
C39 C44 C38 . . 113.1(4) ?
C50 C45 C46 . . 120.1(5) ?
C50 C45 C37 . . 126.3(5) ?
C46 C45 C37 . . 113.6(5) ?
C45 C46 C47 . . 120.8(5) ?
C45 C46 C38 . . 113.0(5) ?
C47 C46 C38 . . 126.2(5) ?
C48 C47 C46 . . 118.3(6) ?
C48 C47 H47 . . 120.800000 ?
C46 C47 H47 . . 120.800000 ?
C47 C48 C49 . . 121.1(6) ?
C47 C48 H48 . . 119.500000 ?
C49 C48 H48 . . 119.500000 ?
C50 C49 C48 . . 120.2(6) ?
C50 C49 H49 . . 119.900000 ?
C48 C49 H49 . . 119.900000 ?
C49 C50 C45 . . 119.5(6) ?
C49 C50 H50 . . 120.200000 ?
C45 C50 H50 . . 120.200000 ?
C53 C51 C52 . . 113.3(4) ?
C53 C51 C55 . . 111.4(4) ?
C52 C51 C55 . . 109.5(4) ?
C53 C51 H51 . . 107.400000 ?
C52 C51 H51 . . 107.400000 ?
C55 C51 H51 . . 107.400000 ?
C54 C52 C51 . . 110.0(4) ?
C54 C52 C56 . . 111.0(4) ?
C51 C52 C56 . . 109.2(4) ?
C54 C52 H52 . . 108.900000 ?
C51 C52 H52 . . 108.900000 ?
C56 C52 H52 . . 108.900000 ?
O14 C53 O13 . . 119.5(4) ?
O14 C53 C51 . . 119.3(4) ?
O13 C53 C51 . . 121.2(4) ?
O15 C54 O16 . . 123.1(5) ?
O15 C54 C52 . . 125.1(5) ?
O16 C54 C52 . . 111.8(5) ?
C57 C55 C63 . . 108.2(4) ?
C57 C55 C51 . . 107.3(4) ?
C63 C55 C51 . . 104.8(4) ?
C57 C55 H55 . . 112.000000 ?
C63 C55 H55 . . 112.000000 ?
C51 C55 H55 . . 112.000000 ?
C64 C56 C58 . . 107.2(4) ?
C64 C56 C52 . . 107.8(4) ?
C58 C56 C52 . . 105.1(4) ?
C64 C56 H56 . . 112.100000 ?
C58 C56 H56 . . 112.100000 ?
C52 C56 H56 . . 112.100000 ?
C62 C57 C58 . . 120.0(5) ?
C62 C57 C55 . . 126.7(5) ?
C58 C57 C55 . . 113.3(4) ?
C59 C58 C57 . . 120.6(5) ?
C59 C58 C56 . . 126.2(5) ?
C57 C58 C56 . . 113.2(4) ?
C58 C59 C60 . . 118.8(5) ?
C58 C59 H59 . . 120.600000 ?
C60 C59 H59 . . 120.600000 ?
C61 C60 C59 . . 120.6(5) ?
C61 C60 H60 . . 119.700000 ?
C59 C60 H60 . . 119.700000 ?
C60 C61 C62 . . 120.5(5) ?
C60 C61 H61 . . 119.700000 ?
C62 C61 H61 . . 119.700000 ?
C61 C62 C57 . . 119.3(5) ?
C61 C62 H62 . . 120.300000 ?
C57 C62 H62 . . 120.300000 ?
C68 C63 C64 . . 120.7(5) ?
C68 C63 C55 . . 126.3(5) ?
C64 C63 C55 . . 113.0(5) ?
C65 C64 C63 . . 120.5(5) ?
C65 C64 C56 . . 125.9(5) ?
C63 C64 C56 . . 113.6(5) ?
C64 C65 C66 . . 119.3(6) ?
C64 C65 H65 . . 120.300000 ?
C66 C65 H65 . . 120.300000 ?
C65 C66 C67 . . 120.7(5) ?
C65 C66 H66 . . 119.600000 ?
C67 C66 H66 . . 119.600000 ?
C66 C67 C68 . . 119.6(5) ?
C66 C67 H67 . . 120.200000 ?
C68 C67 H67 . . 120.200000 ?
C63 C68 C67 . . 119.2(5) ?
C63 C68 H68 . . 120.400000 ?
C67 C68 H68 . . 120.400000 ?
N8 C69 C70 . . 178.7(8) ?
C69 C70 H70A . . 109.500000 ?
C69 C70 H70B . . 109.500000 ?
H70A C70 H70B . . 109.500000 ?
C69 C70 H70C . . 109.500000 ?
H70A C70 H70C . . 109.500000 ?
H70B C70 H70C . . 109.500000 ?

loop_
_geom_bond_atom_site_label_1
_geom_bond_atom_site_label_2
_geom_bond_site_symmetry_2
_geom_bond_distance
_geom_bond_publ_flag
U1 O2 . 1.765(4) ?
U1 O1 . 1.773(4) ?
U1 O10 . 2.425(4) ?
U1 O6 . 2.454(4) ?
U1 O11 1_655 2.470(4) ?
U1 O12 1_655 2.502(4) ?
U1 O5 . 2.510(4) ?
U1 O9 . 2.523(4) ?
U2 O3 . 1.767(4) ?
U2 O4 . 1.779(4) ?
U2 O8 . 2.410(3) ?
U2 O13 . 2.424(4) ?
U2 O14 . 2.459(3) ?
U2 O7 . 2.482(4) ?
U2 O17 . 2.500(4) ?
U2 O18 . 2.500(4) ?
Ni1 N5 . 1.987(4) ?
Ni1 N2 . 1.996(4) ?
Ni1 N4 . 2.088(4) ?
Ni1 N3 . 2.104(4) ?
Ni1 N1 . 2.115(4) ?
Ni1 N6 . 2.133(4) ?
O5 C16 . 1.265(6) ?
O6 C16 . 1.260(6) ?
O7 C32 . 1.261(6) ?
O8 C32 . 1.266(6) ?
O9 C35 . 1.262(6) ?
O10 C35 . 1.269(6) ?
O11 C36 . 1.266(6) ?
O12 C36 . 1.267(6) ?
O13 C53 . 1.274(6) ?
O14 C53 . 1.266(6) ?
O15 C54 . 1.210(7) ?
O16 C54 . 1.338(6) ?
O16 H16 . 0.899(10) ?
O17 N7 . 1.276(6) ?
O18 N7 . 1.284(6) ?
O19 N7 . 1.211(6) ?
O20 H20A . 0.838(10) ?
O20 H20B . 0.838(10) ?
O21 H21A . 0.838(10) ?
O21 H21B . 0.839(10) ?
N1 C1 . 1.336(6) ?
N1 C5 . 1.365(6) ?
N2 C10 . 1.332(6) ?
N2 C6 . 1.347(6) ?
N3 C15 . 1.338(6) ?
N3 C11 . 1.357(7) ?
N4 C17 . 1.344(6) ?
N4 C21 . 1.353(6) ?
N5 C22 . 1.335(6) ?
N5 C26 . 1.345(6) ?
N6 C31 . 1.338(6) ?
N6 C27 . 1.357(6) ?
N8 C69 . 1.159(10) ?
C1 C2 . 1.381(7) ?
C1 H1 . 0.950000 ?
C2 C3 . 1.396(7) ?
C2 H2 . 0.950000 ?
C3 C4 . 1.386(7) ?
C3 H3 . 0.950000 ?
C4 C5 . 1.383(7) ?
C4 H4 . 0.950000 ?
C5 C6 . 1.482(7) ?
C6 C7 . 1.387(7) ?
C7 C8 . 1.392(7) ?
C7 H7 . 0.950000 ?
C8 C9 . 1.388(7) ?
C8 C16 . 1.510(7) ?
C9 C10 . 1.391(7) ?
C9 H9 . 0.950000 ?
C10 C11 . 1.484(7) ?
C11 C12 . 1.381(7) ?
C12 C13 . 1.383(7) ?
C12 H12 . 0.950000 ?
C13 C14 . 1.371(8) ?
C13 H13 . 0.950000 ?
C14 C15 . 1.385(8) ?
C14 H14 . 0.950000 ?
C15 H15 . 0.950000 ?
C17 C18 . 1.381(7) ?
C17 H17 . 0.950000 ?
C18 C19 . 1.383(7) ?
C18 H18 . 0.950000 ?
C19 C20 . 1.398(7) ?
C19 H19 . 0.950000 ?
C20 C21 . 1.374(7) ?
C20 H20 . 0.950000 ?
C21 C22 . 1.492(7) ?
C22 C23 . 1.390(7) ?
C23 C24 . 1.390(7) ?
C23 H23 . 0.950000 ?
C24 C25 . 1.388(7) ?
C24 C32 . 1.495(7) ?
C25 C26 . 1.388(7) ?
C25 H25 . 0.950000 ?
C26 C27 . 1.476(7) ?
C27 C28 . 1.388(7) ?
C28 C29 . 1.394(7) ?
C28 H28 . 0.950000 ?
C29 C30 . 1.382(8) ?
C29 H29 . 0.950000 ?
C30 C31 . 1.373(7) ?
C30 H30 . 0.950000 ?
C31 H31 . 0.950000 ?
C33 C35 . 1.526(7) ?
C33 C37 . 1.557(7) ?
C33 C34 . 1.577(7) ?
C33 H33 . 1.000000 ?
C34 C36 . 1.527(7) ?
C34 C38 . 1.570(7) ?
C34 H34 . 1.000000 ?
C37 C39 . 1.510(7) ?
C37 C45 . 1.522(7) ?
C37 H37 . 1.000000 ?
C38 C46 . 1.512(7) ?
C38 C44 . 1.522(7) ?
C38 H38 . 1.000000 ?
C39 C40 . 1.380(7) ?
C39 C44 . 1.398(7) ?
C40 C41 . 1.396(7) ?
C40 H40 . 0.950000 ?
C41 C42 . 1.388(8) ?
C41 H41 . 0.950000 ?
C42 C43 . 1.401(8) ?
C42 H42 . 0.950000 ?
C43 C44 . 1.384(7) ?
C43 H43 . 0.950000 ?
C45 C50 . 1.389(8) ?
C45 C46 . 1.390(8) ?
C46 C47 . 1.398(8) ?
C47 C48 . 1.386(9) ?
C47 H47 . 0.950000 ?
C48 C49 . 1.390(10) ?
C48 H48 . 0.950000 ?
C49 C50 . 1.382(9) ?
C49 H49 . 0.950000 ?
C50 H50 . 0.950000 ?
C51 C53 . 1.506(7) ?
C51 C52 . 1.543(7) ?
C51 C55 . 1.565(7) ?
C51 H51 . 1.000000 ?
C52 C54 . 1.505(7) ?
C52 C56 . 1.576(7) ?
C52 H52 . 1.000000 ?
C55 C57 . 1.512(7) ?
C55 C63 . 1.524(7) ?
C55 H55 . 1.000000 ?
C56 C64 . 1.508(7) ?
C56 C58 . 1.521(7) ?
C56 H56 . 1.000000 ?
C57 C62 . 1.387(7) ?
C57 C58 . 1.394(7) ?
C58 C59 . 1.384(7) ?
C59 C60 . 1.395(8) ?
C59 H59 . 0.950000 ?
C60 C61 . 1.379(8) ?
C60 H60 . 0.950000 ?
C61 C62 . 1.387(8) ?
C61 H61 . 0.950000 ?
C62 H62 . 0.950000 ?
C63 C68 . 1.382(7) ?
C63 C64 . 1.391(8) ?
C64 C65 . 1.379(8) ?
C65 C66 . 1.384(9) ?
C65 H65 . 0.950000 ?
C66 C67 . 1.399(9) ?
C66 H66 . 0.950000 ?
C67 C68 . 1.398(8) ?
C67 H67 . 0.950000 ?
C68 H68 . 0.950000 ?
C69 C70 . 1.459(12) ?
C70 H70A . 0.980000 ?
C70 H70B . 0.980000 ?
C70 H70C . 0.980000 ?

loop_
_geom_hbond_atom_site_label_D
_geom_hbond_atom_site_label_H
_geom_hbond_atom_site_label_A
_geom_hbond_site_symmetry_A
_geom_hbond_distance_DH
_geom_hbond_distance_HA
_geom_hbond_distance_DA
_geom_hbond_angle_DHA
_geom_hbond_publ_flag
O16 H16 O4 1_655 0.899(10) 1.99(4) 2.758(6) 143.(6) ?
O20 H20A O6 . 0.838(10) 2.42(4) 3.146(6) 146.(6) ?
O20 H20A O9 . 0.838(10) 2.18(4) 2.872(6) 140.(6) ?
O20 H20B O12 . 0.838(10) 1.997(15) 2.830(6) 173.(8) ?
O21 H21A O5 2_666 0.838(10) 2.11(2) 2.931(5) 166.(7) ?
O21 H21B O20 . 0.839(10) 1.924(14) 2.761(6) 175.(7) ?
C4 H4 O21 1_655 0.950000 2.400000 3.254(6) 149.300000 ?
C7 H7 O21 1_655 0.950000 2.350000 3.270(6) 164.300000 ?
C15 H15 O19 2_667 0.950000 2.480000 3.239(6) 137.300000 ?
C17 H17 O1 2_666 0.950000 2.510000 3.412(6) 158.300000 ?
C51 H51 O15 . 1.000000 2.310000 2.836(6) 111.700000 ?
